data_7043637
loop_
_publ_author_name
'Song, Li-Cheng'
'Han, Xiao-Feng'
'Chen, Wei'
'Li, Jia-Peng'
'Wang, Xu-Yong'

_publ_section_title
;
 Dithiolato- and halogenido-bridged nickel-iron complexes related to the
 active site of [NiFe]-H2ases: preparation, structures, and
 electrocatalytic H2 production
;
_journal_name_full 'Dalton Trans.'
_journal_paper_doi 10.1039/C7DT02203D
_journal_year 2017
_chemical_formula_moiety '0.5(C58 H55 Cl Fe N Ni O3 P4 S2), B F4'
_chemical_formula_sum 'C58 H55 B Cl F4 Fe N Ni O3 P4 S2'
_chemical_formula_weight 1238.85
_space_group_crystal_system triclinic
_space_group_IT_number 2
_space_group_name_Hall '-P 1'
_space_group_name_H-M_alt 'P -1'
_symmetry_space_group_name_Hall '-P 1'
_symmetry_space_group_name_H-M 'P -1'
_atom_sites_solution_hydrogens geom
_atom_sites_solution_primary direct
_audit_creation_date 2017-04-26
_audit_creation_method
;
Olex2 1.2
(compiled 2017.03.28 svn.r3405 for OlexSys, GUI svn.r5335)
;
_audit_update_record
;
2017-04-28 deposited with the CCDC.
2017-07-14 downloaded from the CCDC.
;
_cell_angle_alpha 102.90(3)
_cell_angle_beta 105.00(3)
_cell_angle_gamma 106.05(3)
_cell_formula_units_Z 4
_cell_length_a 13.580(3)
_cell_length_b 22.475(5)
_cell_length_c 25.330(5)
_cell_measurement_reflns_used 19719
_cell_measurement_temperature 113(2)
_cell_measurement_theta_max 27.8824
_cell_measurement_theta_min 1.6606
_cell_volume 6805(4)
_computing_molecular_graphics 'Olex2 (Dolomanov et al., 2009)'
_computing_publication_material 'Olex2 (Dolomanov et al., 2009)'
_computing_structure_refinement 'ShelXL-1997 (Sheldrick, 2008)'
_computing_structure_solution 'ShelXS-1997 (Sheldrick, 2008)'
_diffrn_ambient_temperature 113.15
_diffrn_measured_fraction_theta_full 0.982
_diffrn_measured_fraction_theta_max 0.982
_diffrn_measurement_device_type 'rigaku saturn 70 CCD'
_diffrn_measurement_method '\w scans'
_diffrn_radiation_monochromator graphite
_diffrn_radiation_type MoK\a
_diffrn_radiation_wavelength 0.71073
_diffrn_reflns_av_R_equivalents 0.0440
_diffrn_reflns_av_unetI/netI 0.0748
_diffrn_reflns_Laue_measured_fraction_full 0.982
_diffrn_reflns_Laue_measured_fraction_max 0.982
_diffrn_reflns_limit_h_max 15
_diffrn_reflns_limit_h_min -16
_diffrn_reflns_limit_k_max 26
_diffrn_reflns_limit_k_min -26
_diffrn_reflns_limit_l_max 28
_diffrn_reflns_limit_l_min -30
_diffrn_reflns_number 48967
_diffrn_reflns_point_group_measured_fraction_full 0.982
_diffrn_reflns_point_group_measured_fraction_max 0.982
_diffrn_reflns_theta_full 25.020
_diffrn_reflns_theta_max 25.020
_diffrn_reflns_theta_min 1.661
_exptl_absorpt_coefficient_mu 0.733
_exptl_absorpt_correction_type multi-scan
_exptl_absorpt_process_details CrystalClear
_exptl_crystal_colour Colorless
_exptl_crystal_density_diffrn 1.209
_exptl_crystal_description Prism
_exptl_crystal_F_000 2552
_exptl_crystal_size_max 0.2
_exptl_crystal_size_mid 0.18
_exptl_crystal_size_min 0.12
_exptl_transmission_factor_max 0.917
_exptl_transmission_factor_min 0.867
_refine_diff_density_max 1.560
_refine_diff_density_min -0.842
_refine_diff_density_rms 0.082
_refine_ls_extinction_method none
_refine_ls_goodness_of_fit_ref 1.028
_refine_ls_hydrogen_treatment constr
_refine_ls_matrix_type full
_refine_ls_number_parameters 1371
_refine_ls_number_reflns 23588
_refine_ls_number_restraints 135
_refine_ls_restrained_S_all 1.064
_refine_ls_R_factor_all 0.0708
_refine_ls_R_factor_gt 0.0517
_refine_ls_shift/su_max 0.001
_refine_ls_shift/su_mean 0.000
_refine_ls_structure_factor_coef Fsqd
_refine_ls_weighting_details 'w=1/[\s^2^(Fo^2^)+(0.0758P)^2^+1.0038P] where P=(Fo^2^+2Fc^2^)/3'
_refine_ls_weighting_scheme calc
_refine_ls_wR_factor_gt 0.1330
_refine_ls_wR_factor_ref 0.1462
_reflns_Friedel_coverage 0.000
_reflns_number_gt 17352
_reflns_number_total 23588
_reflns_threshold_expression 'I > 2\s(I)'
_cod_data_source_file c7dt02203d2.cif
_cod_data_source_block r130617b1_sq
_cod_original_cell_volume 6805(3)
_cod_database_code 7043637
_shelx_shelxl_version_number 2014/7
_shelx_space_group_comment
;
The symmetry employed for this shelxl refinement is uniquely defined
by the following loop, which should always be used as a source of
symmetry information in preference to the above space-group names.
They are only intended as comments.
;
_shelx_estimated_absorpt_t_max 0.917
_shelx_estimated_absorpt_t_min 0.867
_olex2_refinement_description
;
1. Fixed Uiso
 At 1.2 times of:
  All C(H) groups, All C(H,H) groups
 At 1.5 times of:
  All C(H,H,H) groups
2. Restrained distances
 C57-C58
 1.54 with sigma of 0.01
3. Rigid bond restraints
 with sigma for 1-2 distances of 0.001 and sigma for 1-3 distances of 0.001
 with sigma for 1-2 distances of 0.001 and sigma for 1-3 distances of 0.001
4. Uiso/Uaniso restraints and constraints
: with sigma of 0.01 and sigma for terminal atoms of 0.02
Uanis(C58) \\sim Ueq: with sigma of 0.005 and sigma for terminal atoms of 0.002
Uanis(C57) \\sim Ueq: with sigma of 0.005 and sigma for terminal atoms of 0.002
Uanis(C35) \\sim Ueq, Uanis(C42) \\sim Ueq, Uanis(F5) \\sim Ueq, Uanis(F7)
\\sim Ueq, Uanis(F6) \\sim Ueq, Uanis(C17) \\sim Ueq, Uanis(C3) \\sim Ueq,
Uanis(C4) \\sim Ueq: with sigma of 0.005 and sigma for terminal atoms of 0.002
5.a Secondary CH2 refined with riding coordinates:
 C28(H28A,H28B), C29(H29A,H29B), C30(H30A,H30B), C55(H55A,H55B), C57(H57A,H57B)
5.b Aromatic/amide H refined with riding coordinates:
 C3(H3), C4(H4), C5(H5), C6(H6), C7(H7), C9(H9), C10(H10), C11(H11), C12(H12),
 C13(H13), C14(H14), C15(H15), C17(H17), C18(H18), C19(H19), C20(H20), C21(H21),
  C23(H23), C24(H24), C25(H25), C26(H26), C27(H27), C32(H32), C33(H33),
 C34(H34), C35(H35), C36(H36), C38(H38), C39(H39), C40(H40), C41(H41), C42(H42),
  C44(H44), C45(H45), C46(H46), C47(H47), C48(H48), C50(H50), C51(H51),
 C52(H52), C53(H53), C54(H54)
5.c Idealised Me refined as rotating group:
 C58(H58A,H58B,H58C)
;
_olex2_submission_special_instructions 'No special instructions were received'

loop_
_space_group_symop_operation_xyz
'x, y, z'
'-x, -y, -z'

loop_
_atom_site_label
_atom_site_type_symbol
_atom_site_fract_x
_atom_site_fract_y
_atom_site_fract_z
_atom_site_U_iso_or_equiv
_atom_site_adp_type
_atom_site_occupancy
_atom_site_site_symmetry_order
_atom_site_calc_flag
_atom_site_refinement_flags_posn
_atom_site_refinement_flags_adp
Fe1 Fe 0.04912(4) 0.08654(2) 0.38702(2) 0.01707(12) Uani 1 1 d . .
Fe2 Fe 0.43218(4) 0.59273(2) 0.89152(2) 0.01798(13) Uani 1 1 d . .
Ni1 Ni 0.01019(3) 0.20860(2) 0.43154(2) 0.01707(11) Uani 1 1 d . .
Ni2 Ni 0.63375(4) 0.71178(2) 0.93367(2) 0.01803(11) Uani 1 1 d . .
Cl1 Cl 0.05517(7) 0.16642(4) 0.34013(4) 0.0204(2) Uani 1 1 d . .
Cl2 Cl 0.45694(7) 0.67298(4) 0.84518(4) 0.0220(2) Uani 1 1 d . .
P1 P 0.20206(8) 0.07794(5) 0.37447(5) 0.0232(2) Uani 1 1 d . .
P2 P -0.03956(7) 0.00847(5) 0.30273(4) 0.0202(2) Uani 1 1 d . .
P3 P -0.10880(7) 0.25475(4) 0.42505(4) 0.0182(2) Uani 1 1 d . .
P4 P 0.09972(7) 0.31013(5) 0.47749(4) 0.0180(2) Uani 1 1 d . .
P5 P 0.35708(8) 0.51472(5) 0.80673(4) 0.0212(2) Uani 1 1 d . .
P6 P 0.26400(8) 0.59005(5) 0.88505(5) 0.0236(2) Uani 1 1 d . .
P7 P 0.68985(7) 0.81381(5) 0.98040(4) 0.0205(2) Uani 1 1 d . .
P8 P 0.78807(7) 0.75476(5) 0.92455(4) 0.0202(2) Uani 1 1 d . .
S1 S 0.13773(7) 0.17143(4) 0.47260(4) 0.0194(2) Uani 1 1 d . .
S2 S -0.10449(7) 0.10475(4) 0.40058(4) 0.0190(2) Uani 1 1 d . .
S3 S 0.61289(7) 0.60624(4) 0.90111(4) 0.0201(2) Uani 1 1 d . .
S4 S 0.51380(7) 0.67796(4) 0.97675(4) 0.0200(2) Uani 1 1 d . .
O1 O 0.0352(2) -0.01059(13) 0.44560(12) 0.0276(6) Uani 1 1 d . .
O2 O -0.1063(2) 0.45903(14) 0.44817(15) 0.0467(9) Uani 1 1 d . .
O3 O 0.0091(3) 0.42129(15) 0.41458(15) 0.0547(10) Uani 1 1 d . .
O4 O 0.4070(2) 0.49371(13) 0.94800(12) 0.0298(7) Uani 1 1 d . .
O5 O 1.0112(3) 0.95508(15) 0.94823(16) 0.0498(9) Uani 1 1 d . .
O6 O 0.8283(3) 0.92258(15) 0.91536(14) 0.0458(8) Uani 1 1 d . U
N1 N -0.0158(2) 0.32824(14) 0.47039(14) 0.0220(7) Uani 1 1 d . .
N2 N 0.8140(2) 0.82924(15) 0.97178(14) 0.0244(7) Uani 1 1 d . .
C1 C 0.0407(3) 0.02811(18) 0.42205(17) 0.0213(8) Uani 1 1 d . .
C2 C 0.3080(3) 0.14713(19) 0.37116(17) 0.0244(9) Uani 1 1 d . .
C3 C 0.3304(3) 0.2099(2) 0.4048(2) 0.0352(10) Uani 1 1 d . U
H3 H 0.2893 0.2175 0.4290 0.042 Uiso 1 1 calc R U
C4 C 0.4128(3) 0.2624(2) 0.4035(2) 0.0388(11) Uani 1 1 d . U
H4 H 0.4274 0.3054 0.4270 0.047 Uiso 1 1 calc R U
C5 C 0.4729(3) 0.2523(2) 0.3687(2) 0.0346(11) Uani 1 1 d . .
H5 H 0.5299 0.2881 0.3686 0.041 Uiso 1 1 calc R U
C6 C 0.4506(3) 0.1911(2) 0.3343(2) 0.0436(13) Uani 1 1 d . .
H6 H 0.4911 0.1844 0.3094 0.052 Uiso 1 1 calc R U
C7 C 0.3677(3) 0.1371(2) 0.3350(2) 0.0337(10) Uani 1 1 d . .
H7 H 0.3529 0.0943 0.3109 0.040 Uiso 1 1 calc R U
C8 C 0.2776(3) 0.0483(2) 0.42710(19) 0.0286(10) Uani 1 1 d . .
C9 C 0.3361(3) 0.0894(2) 0.4826(2) 0.0376(11) Uani 1 1 d . .
H9 H 0.3432 0.1341 0.4920 0.045 Uiso 1 1 calc R U
C10 C 0.3853(3) 0.0661(2) 0.5253(2) 0.0426(12) Uani 1 1 d . .
H10 H 0.4249 0.0942 0.5637 0.051 Uiso 1 1 calc R U
C11 C 0.3746(4) -0.0004(3) 0.5097(3) 0.0464(14) Uani 1 1 d . .
H11 H 0.4086 -0.0169 0.5379 0.056 Uiso 1 1 calc R U
C12 C 0.3169(4) -0.0406(3) 0.4557(3) 0.0502(14) Uani 1 1 d . .
H12 H 0.3097 -0.0853 0.4462 0.060 Uiso 1 1 calc R U
C13 C 0.2678(4) -0.0175(2) 0.4136(2) 0.0414(12) Uani 1 1 d . .
H13 H 0.2273 -0.0463 0.3755 0.050 Uiso 1 1 calc R U
C14 C 0.1636(3) 0.01351(19) 0.30712(19) 0.0306(10) Uani 1 1 d . .
H14 H 0.2175 0.0022 0.2941 0.037 Uiso 1 1 calc R U
C15 C 0.0597(3) -0.01702(19) 0.27691(19) 0.0286(9) Uani 1 1 d . .
H15 H 0.0368 -0.0519 0.2421 0.034 Uiso 1 1 calc R U
C16 C -0.1288(3) -0.06612(18) 0.30763(17) 0.0237(9) Uani 1 1 d . .
C17 C -0.0978(3) -0.11989(19) 0.30637(18) 0.0308(10) Uani 1 1 d . U
H17 H -0.0310 -0.1193 0.3009 0.037 Uiso 1 1 calc R U
C18 C -0.1654(4) -0.1753(2) 0.31318(19) 0.0390(12) Uani 1 1 d . .
H18 H -0.1446 -0.2125 0.3115 0.047 Uiso 1 1 calc R U
C19 C -0.2615(4) -0.1765(2) 0.3223(2) 0.0422(12) Uani 1 1 d . .
H19 H -0.3069 -0.2145 0.3265 0.051 Uiso 1 1 calc R U
C20 C -0.2915(4) -0.1222(2) 0.3254(2) 0.0441(12) Uani 1 1 d . .
H20 H -0.3570 -0.1223 0.3323 0.053 Uiso 1 1 calc R U
C21 C -0.2253(3) -0.0677(2) 0.3184(2) 0.0338(10) Uani 1 1 d . .
H21 H -0.2459 -0.0303 0.3209 0.041 Uiso 1 1 calc R U
C22 C -0.1199(3) 0.02452(17) 0.24118(17) 0.0223(9) Uani 1 1 d . .
C23 C -0.0907(3) 0.0213(2) 0.19192(19) 0.0326(10) Uani 1 1 d . .
H23 H -0.0307 0.0082 0.1897 0.039 Uiso 1 1 calc R U
C24 C -0.1473(3) 0.0369(2) 0.14608(19) 0.0370(11) Uani 1 1 d . .
H24 H -0.1259 0.0346 0.1130 0.044 Uiso 1 1 calc R U
C25 C -0.2353(4) 0.0556(2) 0.1491(2) 0.0407(12) Uani 1 1 d . .
H25 H -0.2752 0.0660 0.1179 0.049 Uiso 1 1 calc R U
C26 C -0.2646(4) 0.0591(2) 0.1977(2) 0.0466(13) Uani 1 1 d . .
H26 H -0.3256 0.0713 0.1994 0.056 Uiso 1 1 calc R U
C27 C -0.2062(3) 0.0451(2) 0.24389(19) 0.0356(11) Uani 1 1 d . .
H27 H -0.2255 0.0496 0.2777 0.043 Uiso 1 1 calc R U
C28 C 0.0908(3) 0.14751(18) 0.52916(17) 0.0229(9) Uani 1 1 d . .
H28A H 0.0993 0.1053 0.5298 0.027 Uiso 1 1 calc R U
H28B H 0.1390 0.1804 0.5668 0.027 Uiso 1 1 calc R U
C29 C -0.0277(3) 0.14055(18) 0.52289(17) 0.0238(9) Uani 1 1 d . .
H29A H -0.0427 0.1290 0.5562 0.029 Uiso 1 1 calc R U
H29B H -0.0347 0.1837 0.5251 0.029 Uiso 1 1 calc R U
C30 C -0.1150(3) 0.09049(18) 0.46803(17) 0.0228(9) Uani 1 1 d . .
H30A H -0.1873 0.0897 0.4698 0.027 Uiso 1 1 calc R U
H30B H -0.1115 0.0468 0.4669 0.027 Uiso 1 1 calc R U
C31 C -0.2135(3) 0.22760(17) 0.45612(17) 0.0212(8) Uani 1 1 d . .
C32 C -0.1924(3) 0.24968(19) 0.51508(18) 0.0272(9) Uani 1 1 d . .
H32 H -0.1250 0.2829 0.5396 0.033 Uiso 1 1 calc R U
C33 C -0.2699(3) 0.2232(2) 0.5384(2) 0.0362(11) Uani 1 1 d . .
H33 H -0.2555 0.2386 0.5787 0.043 Uiso 1 1 calc R U
C34 C -0.3676(3) 0.1748(2) 0.5029(2) 0.0331(10) Uani 1 1 d . .
H34 H -0.4204 0.1568 0.5189 0.040 Uiso 1 1 calc R U
C35 C -0.3891(3) 0.1522(2) 0.4443(2) 0.0368(11) Uani 1 1 d . U
H35 H -0.4567 0.1189 0.4201 0.044 Uiso 1 1 calc R U
C36 C -0.3117(3) 0.17803(19) 0.42045(19) 0.0292(10) Uani 1 1 d . .
H36 H -0.3259 0.1619 0.3802 0.035 Uiso 1 1 calc R U
C37 C -0.1817(3) 0.26132(17) 0.35729(17) 0.0219(9) Uani 1 1 d . .
C38 C -0.1683(3) 0.2293(2) 0.30777(18) 0.0294(10) Uani 1 1 d . .
H38 H -0.1213 0.2048 0.3103 0.035 Uiso 1 1 calc R U
C39 C -0.2224(4) 0.2325(2) 0.25455(19) 0.0382(11) Uani 1 1 d . .
H39 H -0.2130 0.2100 0.2208 0.046 Uiso 1 1 calc R U
C40 C -0.2902(3) 0.2685(2) 0.25085(19) 0.0336(10) Uani 1 1 d . .
H40 H -0.3266 0.2714 0.2145 0.040 Uiso 1 1 calc R U
C41 C -0.3049(3) 0.3005(2) 0.30005(19) 0.0307(10) Uani 1 1 d . .
H41 H -0.3518 0.3251 0.2973 0.037 Uiso 1 1 calc R U
C42 C -0.2517(3) 0.29691(18) 0.35340(18) 0.0251(9) Uani 1 1 d . U
H42 H -0.2628 0.3184 0.3870 0.030 Uiso 1 1 calc R U
C43 C 0.1752(3) 0.32846(17) 0.55293(16) 0.0200(8) Uani 1 1 d . .
C44 C 0.1270(3) 0.33613(17) 0.59508(17) 0.0236(9) Uani 1 1 d . .
H44 H 0.0558 0.3381 0.5856 0.028 Uiso 1 1 calc R U
C45 C 0.1834(3) 0.34091(18) 0.65115(18) 0.0301(10) Uani 1 1 d . .
H45 H 0.1497 0.3449 0.6796 0.036 Uiso 1 1 calc R U
C46 C 0.2885(3) 0.33986(19) 0.66562(19) 0.0326(10) Uani 1 1 d . .
H46 H 0.3271 0.3438 0.7040 0.039 Uiso 1 1 calc R U
C47 C 0.3369(3) 0.3331(2) 0.62385(18) 0.0324(10) Uani 1 1 d . .
H47 H 0.4089 0.3325 0.6337 0.039 Uiso 1 1 calc R U
C48 C 0.2798(3) 0.32706(19) 0.56719(18) 0.0284(9) Uani 1 1 d . .
H48 H 0.3129 0.3220 0.5385 0.034 Uiso 1 1 calc R U
C49 C 0.1928(3) 0.36141(18) 0.45173(17) 0.0230(9) Uani 1 1 d . .
C50 C 0.1842(3) 0.33993(19) 0.39451(19) 0.0315(10) Uani 1 1 d . .
H50 H 0.1317 0.2987 0.3699 0.038 Uiso 1 1 calc R U
C51 C 0.2521(4) 0.3785(2) 0.3728(2) 0.0412(11) Uani 1 1 d . .
H51 H 0.2450 0.3639 0.3333 0.049 Uiso 1 1 calc R U
C52 C 0.3294(4) 0.4378(2) 0.4083(2) 0.0401(12) Uani 1 1 d . .
H52 H 0.3759 0.4641 0.3935 0.048 Uiso 1 1 calc R U
C53 C 0.3392(3) 0.4591(2) 0.4657(2) 0.0376(11) Uani 1 1 d . .
H53 H 0.3932 0.4999 0.4904 0.045 Uiso 1 1 calc R U
C54 C 0.2709(3) 0.4215(2) 0.4877(2) 0.0351(10) Uani 1 1 d . .
H54 H 0.2775 0.4366 0.5270 0.042 Uiso 1 1 calc R U
C55 C -0.0296(3) 0.39034(18) 0.49160(18) 0.0260(9) Uani 1 1 d . .
H55A H 0.0360 0.4190 0.5253 0.031 Uiso 1 1 calc R U
H55B H -0.0926 0.3820 0.5053 0.031 Uiso 1 1 calc R U
C56 C -0.0476(3) 0.42682(19) 0.4487(2) 0.0346(11) Uani 1 1 d . .
C57 C 0.0038(7) 0.4602(3) 0.3774(3) 0.109(3) Uani 1 1 d D U
H57A H -0.0555 0.4774 0.3784 0.131 Uiso 1 1 calc R U
H57B H 0.0732 0.4978 0.3920 0.131 Uiso 1 1 calc R U
C58 C -0.0148(6) 0.4254(3) 0.3199(3) 0.096(2) Uani 1 1 d D U
H58A H -0.0923 0.3988 0.3009 0.144 Uiso 1 1 calc R U
H58B H 0.0285 0.3970 0.3195 0.144 Uiso 1 1 calc R U
H58C H 0.0067 0.4563 0.2995 0.144 Uiso 1 1 calc R U
C59 C 0.4172(3) 0.53331(18) 0.92545(17) 0.0210(8) Uani 1 1 d . .
C60 C 0.3857(3) 0.52937(17) 0.74312(17) 0.0228(9) Uani 1 1 d . .
C61 C 0.4931(3) 0.5546(2) 0.74477(18) 0.0318(10) Uani 1 1 d . .
H61 H 0.5515 0.5635 0.7791 0.038 Uiso 1 1 calc R U
C62 C 0.5159(4) 0.5667(2) 0.6971(2) 0.0418(12) Uani 1 1 d . .
H62 H 0.5894 0.5820 0.6985 0.050 Uiso 1 1 calc R U
C63 C 0.4327(4) 0.5568(2) 0.64778(19) 0.0355(10) Uani 1 1 d . .
H63 H 0.4487 0.5664 0.6156 0.043 Uiso 1 1 calc R U
C64 C 0.3258(4) 0.5327(2) 0.64539(19) 0.0344(10) Uani 1 1 d . .
H64 H 0.2683 0.5252 0.6111 0.041 Uiso 1 1 calc R U
C65 C 0.3012(3) 0.51913(19) 0.69241(18) 0.0269(9) Uani 1 1 d . .
H65 H 0.2274 0.5030 0.6903 0.032 Uiso 1 1 calc R U
C66 C 0.3792(3) 0.43855(18) 0.80833(17) 0.0257(9) Uani 1 1 d . .
C67 C 0.4802(3) 0.4337(2) 0.81170(19) 0.0354(11) Uani 1 1 d . .
H67 H 0.5367 0.4694 0.8111 0.043 Uiso 1 1 calc R U
C68 C 0.4993(4) 0.3766(2) 0.8159(2) 0.0453(13) Uani 1 1 d . .
H68 H 0.5687 0.3736 0.8186 0.054 Uiso 1 1 calc R U
C69 C 0.4171(4) 0.3246(2) 0.8163(2) 0.0433(12) Uani 1 1 d . .
H69 H 0.4293 0.2853 0.8177 0.052 Uiso 1 1 calc R U
C70 C 0.3185(4) 0.3292(2) 0.81464(19) 0.0397(12) Uani 1 1 d . .
H70 H 0.2632 0.2936 0.8162 0.048 Uiso 1 1 calc R U
C71 C 0.2982(3) 0.38578(18) 0.81065(18) 0.0297(10) Uani 1 1 d . .
H71 H 0.2292 0.3886 0.8095 0.036 Uiso 1 1 calc R U
C72 C 0.2091(3) 0.49163(19) 0.78621(18) 0.0283(9) Uani 1 1 d . .
H72 H 0.1619 0.4571 0.7520 0.034 Uiso 1 1 calc R U
C73 C 0.1698(3) 0.52420(19) 0.82014(19) 0.0292(10) Uani 1 1 d . .
H73 H 0.0933 0.5135 0.8109 0.035 Uiso 1 1 calc R U
C74 C 0.2199(3) 0.5675(2) 0.9427(2) 0.0317(10) Uani 1 1 d . .
C75 C 0.1461(4) 0.5051(2) 0.9324(2) 0.0437(12) Uani 1 1 d . U
H75 H 0.1126 0.4749 0.8945 0.052 Uiso 1 1 calc R U
C76 C 0.1221(4) 0.4877(3) 0.9790(3) 0.0556(13) Uani 1 1 d . U
H76 H 0.0714 0.4457 0.9724 0.067 Uiso 1 1 calc R U
C77 C 0.1706(4) 0.5302(3) 1.0326(3) 0.0578(14) Uani 1 1 d . U
H77 H 0.1546 0.5178 1.0638 0.069 Uiso 1 1 calc R U
C78 C 0.2427(4) 0.5910(3) 1.0430(3) 0.0577(14) Uani 1 1 d . U
H78 H 0.2759 0.6204 1.0812 0.069 Uiso 1 1 calc R U
C79 C 0.2681(4) 0.6103(3) 0.9986(2) 0.0428(12) Uani 1 1 d . .
H79 H 0.3185 0.6528 1.0063 0.051 Uiso 1 1 calc R U
C80 C 0.2240(3) 0.66046(19) 0.88034(18) 0.0256(9) Uani 1 1 d . .
C81 C 0.1232(4) 0.6523(2) 0.8415(2) 0.0392(11) Uani 1 1 d . .
H81 H 0.0758 0.6101 0.8162 0.047 Uiso 1 1 calc R U
C82 C 0.0925(4) 0.7066(2) 0.8402(2) 0.0443(12) Uani 1 1 d . .
H82 H 0.0234 0.7011 0.8146 0.053 Uiso 1 1 calc R U
C83 C 0.1619(4) 0.7676(2) 0.8758(2) 0.0439(12) Uani 1 1 d . U
H83 H 0.1402 0.8042 0.8752 0.053 Uiso 1 1 calc R U
C84 C 0.2622(4) 0.7762(2) 0.9121(2) 0.0476(13) Uani 1 1 d . .
H84 H 0.3108 0.8189 0.9356 0.057 Uiso 1 1 calc R U
C85 C 0.2937(4) 0.7223(2) 0.9149(2) 0.0445(12) Uani 1 1 d . U
H85 H 0.3632 0.7285 0.9406 0.053 Uiso 1 1 calc R U
C86 C 0.6750(3) 0.58990(19) 0.96729(17) 0.0242(9) Uani 1 1 d . .
H86A H 0.6283 0.5467 0.9660 0.029 Uiso 1 1 calc R U
H86B H 0.7465 0.5870 0.9676 0.029 Uiso 1 1 calc R U
C87 C 0.6921(3) 0.63971(19) 1.02329(16) 0.0233(9) Uani 1 1 d . .
H87A H 0.7445 0.6819 1.0262 0.028 Uiso 1 1 calc R U
H87B H 0.7265 0.6258 1.0555 0.028 Uiso 1 1 calc R U
C88 C 0.5907(3) 0.65136(19) 1.03179(17) 0.0247(9) Uani 1 1 d . .
H88A H 0.6134 0.6848 1.0698 0.030 Uiso 1 1 calc R U
H88B H 0.5413 0.6104 1.0330 0.030 Uiso 1 1 calc R U
C89 C 0.6237(3) 0.86749(18) 0.95621(17) 0.0228(9) Uani 1 1 d . .
C90 C 0.5510(3) 0.8458(2) 0.9009(2) 0.0384(12) Uani 1 1 d . .
H90 H 0.5352 0.8031 0.8765 0.046 Uiso 1 1 calc R U
C91 C 0.5003(4) 0.8866(2) 0.8806(2) 0.0525(15) Uani 1 1 d . .
H91 H 0.4505 0.8718 0.8423 0.063 Uiso 1 1 calc R U
C92 C 0.5227(4) 0.9480(2) 0.9162(2) 0.0469(13) Uani 1 1 d . .
H92 H 0.4882 0.9757 0.9025 0.056 Uiso 1 1 calc R U
C93 C 0.5941(4) 0.9695(2) 0.9711(2) 0.0424(12) Uani 1 1 d . .
H93 H 0.6090 1.0120 0.9957 0.051 Uiso 1 1 calc R U
C94 C 0.6453(4) 0.9292(2) 0.9914(2) 0.0390(11) Uani 1 1 d . .
H94 H 0.6954 0.9444 1.0297 0.047 Uiso 1 1 calc R U
C95 C 0.7082(3) 0.83210(18) 1.05594(17) 0.0244(9) Uani 1 1 d . .
C96 C 0.6190(3) 0.8345(2) 1.07303(19) 0.0339(10) Uani 1 1 d . .
H96 H 0.5549 0.8339 1.0462 0.041 Uiso 1 1 calc R U
C97 C 0.6234(4) 0.8377(2) 1.12876(19) 0.0384(11) Uani 1 1 d . .
H97 H 0.5627 0.8397 1.1402 0.046 Uiso 1 1 calc R U
C98 C 0.7157(3) 0.8380(2) 1.16782(19) 0.0341(10) Uani 1 1 d . .
H98 H 0.7182 0.8398 1.2060 0.041 Uiso 1 1 calc R U
C99 C 0.8047(3) 0.8356(2) 1.15157(19) 0.0330(10) Uani 1 1 d . .
H99 H 0.8681 0.8358 1.1787 0.040 Uiso 1 1 calc R U
C100 C 0.8018(3) 0.83291(18) 1.09594(17) 0.0266(9) Uani 1 1 d . .
H100 H 0.8633 0.8316 1.0850 0.032 Uiso 1 1 calc R U
C101 C 0.8928(3) 0.72279(19) 0.95165(18) 0.0240(9) Uani 1 1 d . .
C102 C 0.9557(3) 0.7436(2) 1.0102(2) 0.0344(10) Uani 1 1 d . .
H102 H 0.9514 0.7793 1.0367 0.041 Uiso 1 1 calc R U
C103 C 1.0245(4) 0.7111(2) 1.0290(2) 0.0472(13) Uani 1 1 d . .
H103 H 1.0680 0.7248 1.0685 0.057 Uiso 1 1 calc R U
C104 C 1.0297(4) 0.6591(2) 0.9903(2) 0.0464(12) Uani 1 1 d . U
H104 H 1.0775 0.6376 1.0036 0.056 Uiso 1 1 calc R U
C105 C 0.9669(4) 0.6377(2) 0.9327(2) 0.0481(14) Uani 1 1 d . .
H105 H 0.9705 0.6014 0.9066 0.058 Uiso 1 1 calc R U
C106 C 0.8985(4) 0.6700(2) 0.9133(2) 0.0373(11) Uani 1 1 d . U
H106 H 0.8553 0.6559 0.8737 0.045 Uiso 1 1 calc R U
C107 C 0.7987(3) 0.76214(18) 0.85677(17) 0.0220(8) Uani 1 1 d . .
C108 C 0.8983(3) 0.79459(19) 0.85098(18) 0.0272(9) Uani 1 1 d . .
H108 H 0.9637 0.8124 0.8834 0.033 Uiso 1 1 calc R U
C109 C 0.9010(3) 0.8006(2) 0.7979(2) 0.0329(10) Uani 1 1 d . .
H109 H 0.9678 0.8233 0.7941 0.040 Uiso 1 1 calc R U
C110 C 0.8055(4) 0.7733(2) 0.7504(2) 0.0364(11) Uani 1 1 d . U
H110 H 0.8072 0.7776 0.7141 0.044 Uiso 1 1 calc R U
C111 C 0.7085(4) 0.7400(2) 0.75525(19) 0.0370(11) Uani 1 1 d . .
H111 H 0.6442 0.7205 0.7221 0.044 Uiso 1 1 calc R U
C112 C 0.7037(3) 0.7348(2) 0.80837(18) 0.0307(10) Uani 1 1 d . U
H112 H 0.6361 0.7126 0.8117 0.037 Uiso 1 1 calc R U
C113 C 0.9087(3) 0.88972(19) 0.99300(18) 0.0295(10) Uani 1 1 d . .
H11A H 0.9753 0.8793 1.0063 0.035 Uiso 1 1 calc R U
H11B H 0.9041 0.9195 1.0269 0.035 Uiso 1 1 calc R U
C114 C 0.9212(4) 0.92618(19) 0.9490(2) 0.0339(10) Uani 1 1 d . .
C115 C 0.8358(5) 0.9573(3) 0.8727(3) 0.0844(19) Uani 1 1 d . U
H11C H 0.8580 1.0048 0.8917 0.101 Uiso 1 1 calc R U
H11D H 0.8918 0.9498 0.8563 0.101 Uiso 1 1 calc R U
C116 C 0.7375(6) 0.9353(4) 0.8296(3) 0.100(2) Uani 1 1 d . U
H11E H 0.7064 0.8876 0.8180 0.151 Uiso 1 1 calc R U
H11F H 0.7474 0.9487 0.7965 0.151 Uiso 1 1 calc R U
H11G H 0.6880 0.9540 0.8433 0.151 Uiso 1 1 calc R U
B1 B 0.8626(5) 0.1348(3) 0.8205(3) 0.0542(17) Uani 1 1 d . .
B2 B 0.0870(5) 0.6274(3) 0.3264(3) 0.0454(14) Uani 1 1 d . .
F1 F 0.9161(3) 0.15417(18) 0.7841(2) 0.1068(15) Uani 1 1 d . .
F2 F 0.7839(3) 0.07444(16) 0.79019(16) 0.0863(11) Uani 1 1 d . .
F3 F 0.9314(3) 0.1279(2) 0.86676(19) 0.1140(16) Uani 1 1 d . .
F4 F 0.8127(3) 0.17765(17) 0.83728(17) 0.0866(11) Uani 1 1 d . .
F5 F 0.0644(3) 0.61092(19) 0.37173(18) 0.0959(12) Uani 1 1 d . U
F6 F 0.0433(3) 0.5776(2) 0.27746(19) 0.1019(12) Uani 1 1 d . U
F7 F 0.0559(3) 0.6799(2) 0.3220(2) 0.1073(13) Uani 1 1 d . U
F8 F 0.1984(2) 0.64927(18) 0.33909(16) 0.0902(12) Uani 1 1 d . .

loop_
_atom_site_aniso_label
_atom_site_aniso_U_11
_atom_site_aniso_U_22
_atom_site_aniso_U_33
_atom_site_aniso_U_23
_atom_site_aniso_U_13
_atom_site_aniso_U_12
Fe1 0.0177(3) 0.0184(3) 0.0174(3) 0.0088(2) 0.0063(2) 0.0069(2)
Fe2 0.0180(3) 0.0213(3) 0.0172(3) 0.0101(2) 0.0064(2) 0.0074(2)
Ni1 0.0170(2) 0.0184(2) 0.0162(3) 0.0082(2) 0.00439(19) 0.00584(19)
Ni2 0.0194(2) 0.0215(3) 0.0158(3) 0.0095(2) 0.0066(2) 0.0076(2)
Cl1 0.0240(5) 0.0214(5) 0.0188(5) 0.0106(4) 0.0093(4) 0.0075(4)
Cl2 0.0224(5) 0.0254(5) 0.0208(5) 0.0138(4) 0.0052(4) 0.0090(4)
P1 0.0195(5) 0.0256(5) 0.0284(6) 0.0130(5) 0.0092(4) 0.0096(4)
P2 0.0207(5) 0.0201(5) 0.0201(6) 0.0071(4) 0.0071(4) 0.0068(4)
P3 0.0190(5) 0.0177(5) 0.0169(5) 0.0061(4) 0.0055(4) 0.0052(4)
P4 0.0190(5) 0.0199(5) 0.0160(5) 0.0076(4) 0.0062(4) 0.0064(4)
P5 0.0215(5) 0.0221(5) 0.0186(6) 0.0081(4) 0.0050(4) 0.0060(4)
P6 0.0209(5) 0.0281(6) 0.0274(6) 0.0144(5) 0.0106(4) 0.0106(4)
P7 0.0198(5) 0.0246(5) 0.0170(6) 0.0092(4) 0.0045(4) 0.0073(4)
P8 0.0198(5) 0.0235(5) 0.0195(6) 0.0111(4) 0.0069(4) 0.0073(4)
S1 0.0190(5) 0.0224(5) 0.0163(5) 0.0084(4) 0.0037(4) 0.0072(4)
S2 0.0183(5) 0.0207(5) 0.0201(5) 0.0104(4) 0.0070(4) 0.0067(4)
S3 0.0201(5) 0.0241(5) 0.0192(5) 0.0110(4) 0.0071(4) 0.0088(4)
S4 0.0206(5) 0.0244(5) 0.0178(5) 0.0096(4) 0.0078(4) 0.0086(4)
O1 0.0355(16) 0.0275(15) 0.0281(17) 0.0165(14) 0.0152(13) 0.0136(13)
O2 0.0428(19) 0.0294(17) 0.058(2) 0.0116(16) -0.0026(16) 0.0188(15)
O3 0.109(3) 0.0407(19) 0.052(2) 0.0346(18) 0.052(2) 0.045(2)
O4 0.0332(16) 0.0299(16) 0.0290(18) 0.0158(14) 0.0099(13) 0.0106(13)
O5 0.051(2) 0.0405(19) 0.061(3) 0.0157(18) 0.0370(18) 0.0059(16)
O6 0.0443(18) 0.0457(18) 0.045(2) 0.0294(16) 0.0088(15) 0.0057(14)
N1 0.0263(17) 0.0197(16) 0.0234(19) 0.0076(14) 0.0115(14) 0.0096(14)
N2 0.0248(17) 0.0245(17) 0.023(2) 0.0101(15) 0.0068(14) 0.0061(14)
C1 0.0180(19) 0.024(2) 0.021(2) 0.0053(18) 0.0062(16) 0.0074(16)
C2 0.018(2) 0.036(2) 0.023(2) 0.0161(19) 0.0075(16) 0.0107(17)
C3 0.032(2) 0.038(2) 0.036(3) 0.015(2) 0.0140(18) 0.0070(18)
C4 0.030(2) 0.036(2) 0.044(3) 0.015(2) 0.0099(19) 0.0034(18)
C5 0.020(2) 0.045(3) 0.042(3) 0.028(2) 0.0067(19) 0.0082(19)
C6 0.030(2) 0.065(3) 0.057(4) 0.040(3) 0.025(2) 0.022(2)
C7 0.031(2) 0.044(3) 0.037(3) 0.023(2) 0.017(2) 0.017(2)
C8 0.018(2) 0.035(2) 0.039(3) 0.020(2) 0.0121(18) 0.0090(17)
C9 0.025(2) 0.043(3) 0.051(3) 0.026(2) 0.013(2) 0.011(2)
C10 0.023(2) 0.060(3) 0.045(3) 0.029(3) 0.006(2) 0.010(2)
C11 0.033(3) 0.061(3) 0.070(4) 0.049(3) 0.023(3) 0.025(2)
C12 0.051(3) 0.051(3) 0.070(4) 0.038(3) 0.027(3) 0.030(3)
C13 0.042(3) 0.035(3) 0.056(3) 0.024(2) 0.014(2) 0.021(2)
C14 0.030(2) 0.034(2) 0.035(3) 0.010(2) 0.015(2) 0.0185(19)
C15 0.032(2) 0.026(2) 0.032(3) 0.0084(19) 0.0129(19) 0.0141(18)
C16 0.030(2) 0.025(2) 0.012(2) 0.0046(17) 0.0052(16) 0.0070(17)
C17 0.036(2) 0.026(2) 0.025(2) 0.0075(17) 0.0005(17) 0.0106(17)
C18 0.059(3) 0.022(2) 0.025(3) 0.012(2) -0.002(2) 0.010(2)
C19 0.055(3) 0.029(3) 0.027(3) 0.010(2) 0.007(2) -0.005(2)
C20 0.045(3) 0.038(3) 0.037(3) 0.005(2) 0.018(2) -0.002(2)
C21 0.036(2) 0.026(2) 0.041(3) 0.012(2) 0.019(2) 0.0066(19)
C22 0.0183(19) 0.0172(19) 0.025(2) 0.0048(17) 0.0038(16) 0.0024(15)
C23 0.026(2) 0.044(3) 0.029(3) 0.017(2) 0.0103(19) 0.0090(19)
C24 0.040(3) 0.048(3) 0.023(3) 0.019(2) 0.011(2) 0.008(2)
C25 0.044(3) 0.041(3) 0.031(3) 0.019(2) 0.000(2) 0.012(2)
C26 0.047(3) 0.071(3) 0.031(3) 0.019(3) 0.008(2) 0.037(3)
C27 0.040(3) 0.052(3) 0.019(2) 0.011(2) 0.0085(19) 0.024(2)
C28 0.026(2) 0.026(2) 0.016(2) 0.0089(17) 0.0064(16) 0.0088(17)
C29 0.029(2) 0.029(2) 0.018(2) 0.0140(18) 0.0080(17) 0.0121(17)
C30 0.025(2) 0.027(2) 0.023(2) 0.0136(18) 0.0131(17) 0.0107(17)
C31 0.0175(19) 0.023(2) 0.028(2) 0.0134(18) 0.0081(16) 0.0097(16)
C32 0.026(2) 0.026(2) 0.029(3) 0.0093(19) 0.0098(18) 0.0073(17)
C33 0.044(3) 0.037(3) 0.039(3) 0.018(2) 0.025(2) 0.016(2)
C34 0.028(2) 0.039(3) 0.046(3) 0.029(2) 0.021(2) 0.014(2)
C35 0.026(2) 0.036(2) 0.047(3) 0.021(2) 0.0082(19) 0.0059(17)
C36 0.027(2) 0.030(2) 0.030(3) 0.015(2) 0.0095(18) 0.0057(18)
C37 0.020(2) 0.020(2) 0.023(2) 0.0097(17) 0.0039(16) 0.0043(16)
C38 0.032(2) 0.036(2) 0.027(3) 0.014(2) 0.0094(19) 0.0186(19)
C39 0.050(3) 0.051(3) 0.020(3) 0.013(2) 0.010(2) 0.028(2)
C40 0.035(2) 0.036(2) 0.027(3) 0.017(2) 0.0026(19) 0.011(2)
C41 0.025(2) 0.033(2) 0.036(3) 0.019(2) 0.0027(19) 0.0152(18)
C42 0.0203(19) 0.026(2) 0.027(2) 0.0068(17) 0.0053(16) 0.0082(15)
C43 0.022(2) 0.0184(19) 0.017(2) 0.0054(16) 0.0045(16) 0.0056(15)
C44 0.024(2) 0.021(2) 0.022(2) 0.0046(17) 0.0045(17) 0.0075(16)
C45 0.046(3) 0.023(2) 0.020(2) 0.0061(18) 0.0099(19) 0.0102(19)
C46 0.041(3) 0.030(2) 0.027(3) 0.0063(19) 0.006(2) 0.019(2)
C47 0.027(2) 0.039(2) 0.024(3) 0.005(2) -0.0005(18) 0.0125(19)
C48 0.028(2) 0.033(2) 0.022(2) 0.0054(19) 0.0071(18) 0.0109(18)
C49 0.023(2) 0.026(2) 0.021(2) 0.0096(18) 0.0097(17) 0.0059(16)
C50 0.044(3) 0.022(2) 0.028(3) 0.0084(19) 0.017(2) 0.0058(19)
C51 0.063(3) 0.032(3) 0.034(3) 0.012(2) 0.031(2) 0.010(2)
C52 0.044(3) 0.036(3) 0.054(3) 0.021(2) 0.033(2) 0.014(2)
C53 0.032(2) 0.028(2) 0.046(3) 0.011(2) 0.014(2) -0.0011(19)
C54 0.036(2) 0.031(2) 0.033(3) 0.009(2) 0.014(2) 0.0023(19)
C55 0.030(2) 0.021(2) 0.031(3) 0.0089(18) 0.0130(18) 0.0129(17)
C56 0.039(3) 0.020(2) 0.035(3) 0.007(2) 0.002(2) 0.0068(19)
C57 0.173(5) 0.082(4) 0.097(4) 0.064(3) 0.048(3) 0.055(3)
C58 0.106(3) 0.091(3) 0.090(3) 0.038(2) 0.0266(19) 0.0312(19)
C59 0.0156(19) 0.028(2) 0.019(2) 0.0056(18) 0.0061(16) 0.0088(16)
C60 0.024(2) 0.019(2) 0.019(2) 0.0013(17) 0.0025(16) 0.0062(16)
C61 0.028(2) 0.045(3) 0.019(2) 0.009(2) 0.0068(18) 0.0085(19)
C62 0.034(3) 0.057(3) 0.031(3) 0.014(2) 0.014(2) 0.008(2)
C63 0.052(3) 0.040(3) 0.022(3) 0.015(2) 0.020(2) 0.018(2)
C64 0.049(3) 0.041(3) 0.019(2) 0.012(2) 0.008(2) 0.025(2)
C65 0.030(2) 0.029(2) 0.025(2) 0.0099(19) 0.0080(18) 0.0149(18)
C66 0.038(2) 0.022(2) 0.016(2) 0.0041(17) 0.0053(18) 0.0151(18)
C67 0.036(2) 0.028(2) 0.037(3) 0.009(2) 0.005(2) 0.0115(19)
C68 0.048(3) 0.041(3) 0.040(3) 0.008(2) 0.002(2) 0.022(2)
C69 0.067(3) 0.029(3) 0.031(3) 0.009(2) 0.004(2) 0.026(2)
C70 0.071(3) 0.023(2) 0.023(3) 0.011(2) 0.017(2) 0.009(2)
C71 0.041(2) 0.022(2) 0.021(2) 0.0049(18) 0.0085(19) 0.0070(18)
C72 0.021(2) 0.027(2) 0.026(2) 0.0045(19) 0.0027(17) 0.0010(17)
C73 0.019(2) 0.032(2) 0.037(3) 0.015(2) 0.0075(18) 0.0083(17)
C74 0.023(2) 0.045(3) 0.046(3) 0.027(2) 0.019(2) 0.022(2)
C75 0.049(3) 0.044(2) 0.053(3) 0.027(2) 0.028(2) 0.019(2)
C76 0.062(3) 0.052(3) 0.084(3) 0.046(2) 0.043(3) 0.032(3)
C77 0.057(3) 0.086(3) 0.069(3) 0.053(2) 0.037(2) 0.046(3)
C78 0.052(3) 0.087(3) 0.049(3) 0.028(3) 0.025(2) 0.034(3)
C79 0.034(3) 0.071(3) 0.037(3) 0.024(3) 0.024(2) 0.022(2)
C80 0.024(2) 0.035(2) 0.028(2) 0.017(2) 0.0120(18) 0.0170(18)
C81 0.041(3) 0.045(3) 0.041(3) 0.021(2) 0.015(2) 0.023(2)
C82 0.038(3) 0.062(3) 0.048(3) 0.031(3) 0.015(2) 0.030(3)
C83 0.042(2) 0.049(3) 0.058(3) 0.029(2) 0.025(2) 0.024(2)
C84 0.046(3) 0.033(3) 0.062(4) 0.011(2) 0.014(3) 0.018(2)
C85 0.039(2) 0.042(2) 0.051(3) 0.012(2) 0.006(2) 0.022(2)
C86 0.023(2) 0.030(2) 0.023(2) 0.0137(18) 0.0062(17) 0.0125(17)
C87 0.021(2) 0.031(2) 0.017(2) 0.0139(18) 0.0021(16) 0.0074(17)
C88 0.031(2) 0.031(2) 0.012(2) 0.0119(18) 0.0033(17) 0.0096(18)
C89 0.021(2) 0.027(2) 0.024(2) 0.0126(18) 0.0062(17) 0.0102(16)
C90 0.037(3) 0.022(2) 0.041(3) 0.009(2) -0.005(2) 0.0059(19)
C91 0.042(3) 0.036(3) 0.053(4) 0.016(3) -0.020(2) 0.005(2)
C92 0.036(3) 0.043(3) 0.063(4) 0.023(3) 0.008(2) 0.020(2)
C93 0.054(3) 0.034(3) 0.046(3) 0.014(2) 0.014(2) 0.028(2)
C94 0.051(3) 0.036(3) 0.028(3) 0.007(2) 0.007(2) 0.022(2)
C95 0.030(2) 0.024(2) 0.017(2) 0.0078(17) 0.0058(17) 0.0066(17)
C96 0.032(2) 0.042(3) 0.027(3) 0.011(2) 0.0060(19) 0.018(2)
C97 0.040(3) 0.049(3) 0.025(3) 0.007(2) 0.016(2) 0.014(2)
C98 0.038(3) 0.038(2) 0.016(2) 0.0043(19) 0.0058(19) 0.004(2)
C99 0.032(2) 0.033(2) 0.022(2) 0.0074(19) 0.0001(19) 0.0027(19)
C100 0.029(2) 0.030(2) 0.018(2) 0.0082(18) 0.0050(17) 0.0084(17)
C101 0.020(2) 0.031(2) 0.029(2) 0.0181(19) 0.0111(17) 0.0115(17)
C102 0.026(2) 0.036(2) 0.037(3) 0.015(2) 0.0050(19) 0.0086(19)
C103 0.036(3) 0.062(3) 0.048(3) 0.036(3) 0.005(2) 0.017(2)
C104 0.043(2) 0.056(3) 0.060(3) 0.037(2) 0.025(2) 0.027(2)
C105 0.053(3) 0.054(3) 0.072(4) 0.038(3) 0.039(3) 0.038(3)
C106 0.045(2) 0.041(2) 0.040(3) 0.021(2) 0.022(2) 0.0225(19)
C107 0.025(2) 0.025(2) 0.018(2) 0.0085(17) 0.0097(17) 0.0095(17)
C108 0.025(2) 0.029(2) 0.028(3) 0.0110(19) 0.0108(18) 0.0077(17)
C109 0.034(2) 0.033(2) 0.041(3) 0.022(2) 0.024(2) 0.0088(19)
C110 0.049(2) 0.040(2) 0.030(2) 0.0175(19) 0.023(2) 0.0159(19)
C111 0.041(3) 0.053(3) 0.024(3) 0.024(2) 0.012(2) 0.017(2)
C112 0.027(2) 0.041(2) 0.028(3) 0.019(2) 0.0118(18) 0.0111(18)
C113 0.026(2) 0.029(2) 0.028(3) 0.0085(19) 0.0070(18) 0.0030(17)
C114 0.041(3) 0.021(2) 0.034(3) 0.006(2) 0.017(2) -0.0003(19)
C115 0.096(3) 0.074(3) 0.091(4) 0.068(3) 0.028(2) 0.012(3)
C116 0.103(3) 0.100(3) 0.093(3) 0.044(2) 0.0230(16) 0.0269(19)
B1 0.034(3) 0.058(4) 0.068(5) 0.009(4) 0.021(3) 0.019(3)
B2 0.051(4) 0.053(4) 0.042(4) 0.017(3) 0.027(3) 0.021(3)
F1 0.127(3) 0.079(3) 0.170(5) 0.054(3) 0.106(3) 0.057(2)
F2 0.072(2) 0.069(2) 0.081(3) -0.010(2) 0.016(2) 0.0063(18)
F3 0.062(2) 0.143(4) 0.108(4) 0.026(3) -0.008(2) 0.040(2)
F4 0.094(3) 0.080(2) 0.094(3) 0.007(2) 0.042(2) 0.050(2)
F5 0.1142(19) 0.0899(18) 0.100(2) 0.0334(15) 0.0600(15) 0.0363(14)
F6 0.0848(18) 0.1036(19) 0.092(2) -0.0001(15) 0.0310(15) 0.0204(15)
F7 0.114(2) 0.108(2) 0.115(2) 0.0502(16) 0.0414(15) 0.0472(16)
F8 0.0401(18) 0.099(3) 0.082(3) -0.025(2) 0.0062(17) 0.0079(17)

loop_
_atom_type_symbol
_atom_type_description
_atom_type_scat_dispersion_real
_atom_type_scat_dispersion_imag
_atom_type_scat_source
C C 0.0033 0.0016 'International Tables Vol C Tables 4.2.6.8 and 6.1.1.4'
H H 0.0000 0.0000 'International Tables Vol C Tables 4.2.6.8 and 6.1.1.4'
B B 0.0013 0.0007 'International Tables Vol C Tables 4.2.6.8 and 6.1.1.4'
Cl Cl 0.1484 0.1585 'International Tables Vol C Tables 4.2.6.8 and 6.1.1.4'
F F 0.0171 0.0103 'International Tables Vol C Tables 4.2.6.8 and 6.1.1.4'
Fe Fe 0.3463 0.8444 'International Tables Vol C Tables 4.2.6.8 and 6.1.1.4'
N N 0.0061 0.0033 'International Tables Vol C Tables 4.2.6.8 and 6.1.1.4'
Ni Ni 0.3393 1.1124 'International Tables Vol C Tables 4.2.6.8 and 6.1.1.4'
O O 0.0106 0.0060 'International Tables Vol C Tables 4.2.6.8 and 6.1.1.4'
P P 0.1023 0.0942 'International Tables Vol C Tables 4.2.6.8 and 6.1.1.4'
S S 0.1246 0.1234 'International Tables Vol C Tables 4.2.6.8 and 6.1.1.4'

loop_
_geom_angle_atom_site_label_1
_geom_angle_atom_site_label_2
_geom_angle_atom_site_label_3
_geom_angle
Cl1 Fe1 Ni1 56.81(3)
P1 Fe1 Ni1 127.09(4)
P1 Fe1 Cl1 91.13(4)
P1 Fe1 S1 94.75(5)
P1 Fe1 S2 175.15(4)
P2 Fe1 Ni1 128.76(4)
P2 Fe1 Cl1 90.11(4)
P2 Fe1 P1 86.62(5)
P2 Fe1 S1 176.96(4)
P2 Fe1 S2 95.90(5)
S1 Fe1 Ni1 48.39(3)
S1 Fe1 Cl1 87.16(4)
S1 Fe1 S2 82.53(5)
S2 Fe1 Ni1 48.27(4)
S2 Fe1 Cl1 84.73(4)
C1 Fe1 Ni1 121.66(13)
C1 Fe1 Cl1 177.99(12)
C1 Fe1 P1 90.87(12)
C1 Fe1 P2 90.15(13)
C1 Fe1 S1 92.53(13)
C1 Fe1 S2 93.26(12)
P5 Fe2 Cl2 90.33(5)
P5 Fe2 P6 87.02(6)
P5 Fe2 S3 96.82(6)
P5 Fe2 S4 176.58(4)
P6 Fe2 Cl2 91.85(5)
P6 Fe2 S3 174.58(4)
P6 Fe2 S4 93.91(6)
S3 Fe2 Cl2 84.33(4)
S4 Fe2 Cl2 86.36(4)
S4 Fe2 S3 82.03(5)
C59 Fe2 Cl2 178.41(12)
C59 Fe2 P5 89.45(13)
C59 Fe2 P6 89.72(12)
C59 Fe2 S3 94.13(12)
C59 Fe2 S4 93.84(13)
Cl1 Ni1 Fe1 49.65(3)
P3 Ni1 Fe1 144.66(4)
P3 Ni1 Cl1 118.32(4)
P3 Ni1 P4 74.38(5)
P3 Ni1 S1 158.55(5)
P3 Ni1 S2 98.02(4)
P4 Ni1 Fe1 139.84(3)
P4 Ni1 Cl1 113.50(5)
P4 Ni1 S1 96.73(5)
P4 Ni1 S2 165.19(4)
S1 Ni1 Fe1 50.22(4)
S1 Ni1 Cl1 83.09(4)
S2 Ni1 Fe1 50.77(3)
S2 Ni1 Cl1 81.27(5)
S2 Ni1 S1 85.89(5)
P7 Ni2 Cl2 113.53(5)
P7 Ni2 P8 73.94(5)
P7 Ni2 S3 165.66(4)
P7 Ni2 S4 96.85(5)
P8 Ni2 Cl2 118.98(4)
P8 Ni2 S3 99.07(5)
P8 Ni2 S4 158.81(4)
S3 Ni2 Cl2 80.80(5)
S3 Ni2 S4 85.36(5)
S4 Ni2 Cl2 82.13(4)
Fe1 Cl1 Ni1 73.54(4)
Fe2 Cl2 Ni2 74.17(4)
C2 P1 Fe1 121.89(13)
C8 P1 Fe1 113.86(14)
C8 P1 C2 103.71(17)
C14 P1 Fe1 107.77(14)
C14 P1 C2 105.12(19)
C14 P1 C8 102.56(19)
C15 P2 Fe1 108.15(14)
C15 P2 C16 103.96(18)
C15 P2 C22 103.11(19)
C16 P2 Fe1 113.38(14)
C22 P2 Fe1 120.77(13)
C22 P2 C16 105.78(17)
Ni1 P3 P4 52.84(4)
N1 P3 Ni1 92.97(11)
N1 P3 P4 40.53(10)
N1 P3 C31 108.91(17)
N1 P3 C37 111.53(16)
C31 P3 Ni1 116.37(11)
C31 P3 P4 127.88(13)
C37 P3 Ni1 121.65(14)
C37 P3 P4 124.44(13)
C37 P3 C31 104.62(17)
Ni1 P4 P3 52.78(4)
N1 P4 Ni1 92.82(11)
N1 P4 P3 40.44(11)
N1 P4 C43 110.03(17)
N1 P4 C49 111.57(16)
C43 P4 Ni1 114.96(12)
C43 P4 P3 127.86(13)
C43 P4 C49 104.62(18)
C49 P4 Ni1 122.27(14)
C49 P4 P3 124.87(13)
C60 P5 Fe2 120.93(13)
C66 P5 Fe2 113.95(14)
C66 P5 C60 104.79(18)
C66 P5 C72 103.45(19)
C72 P5 Fe2 107.94(15)
C72 P5 C60 104.04(18)
C73 P6 Fe2 107.55(14)
C73 P6 C74 103.6(2)
C73 P6 C80 104.67(19)
C74 P6 Fe2 114.10(12)
C80 P6 Fe2 121.33(13)
C80 P6 C74 103.89(18)
Ni2 P7 P8 53.08(4)
N2 P7 Ni2 93.54(12)
N2 P7 P8 40.95(11)
N2 P7 C89 111.16(17)
N2 P7 C95 109.42(17)
C89 P7 Ni2 122.09(14)
C89 P7 P8 124.16(14)
C95 P7 Ni2 114.68(13)
C95 P7 P8 127.92(13)
C95 P7 C89 105.22(18)
Ni2 P8 P7 52.97(4)
N2 P8 Ni2 93.35(12)
N2 P8 P7 40.87(11)
N2 P8 C101 109.55(18)
N2 P8 C107 110.95(17)
C101 P8 Ni2 115.76(13)
C101 P8 P7 128.71(14)
C107 P8 Ni2 121.93(13)
C107 P8 P7 123.78(12)
C107 P8 C101 104.60(18)
Ni1 S1 Fe1 81.39(5)
C28 S1 Fe1 109.14(13)
C28 S1 Ni1 102.14(12)
Ni1 S2 Fe1 80.96(4)
C30 S2 Fe1 108.89(12)
C30 S2 Ni1 102.51(13)
Ni2 S3 Fe2 81.81(5)
C86 S3 Fe2 108.16(13)
C86 S3 Ni2 102.60(14)
Ni2 S4 Fe2 82.36(5)
C88 S4 Fe2 108.82(14)
C88 S4 Ni2 102.65(13)
C56 O3 C57 114.6(5)
C114 O6 C115 114.8(4)
P3 N1 P4 99.03(16)
C55 N1 P3 130.3(3)
C55 N1 P4 130.3(3)
P7 N2 P8 98.18(16)
C113 N2 P7 130.7(3)
C113 N2 P8 130.8(3)
O1 C1 Fe1 179.7(3)
C3 C2 P1 120.6(3)
C3 C2 C7 118.7(4)
C7 C2 P1 120.7(3)
C2 C3 H3 119.6
C2 C3 C4 120.8(4)
C4 C3 H3 119.6
C3 C4 H4 119.8
C5 C4 C3 120.4(4)
C5 C4 H4 119.8
C4 C5 H5 120.1
C6 C5 C4 119.8(4)
C6 C5 H5 120.1
C5 C6 H6 119.6
C5 C6 C7 120.7(4)
C7 C6 H6 119.6
C2 C7 C6 119.5(4)
C2 C7 H7 120.3
C6 C7 H7 120.3
C9 C8 P1 119.7(3)
C9 C8 C13 119.2(4)
C13 C8 P1 120.8(4)
C8 C9 H9 119.6
C8 C9 C10 120.7(4)
C10 C9 H9 119.6
C9 C10 H10 120.8
C9 C10 C11 118.3(5)
C11 C10 H10 120.8
C10 C11 H11 119.5
C12 C11 C10 120.9(4)
C12 C11 H11 119.5
C11 C12 H12 119.7
C11 C12 C13 120.6(5)
C13 C12 H12 119.7
C8 C13 H13 119.9
C12 C13 C8 120.2(5)
C12 C13 H13 119.9
P1 C14 H14 120.7
C15 C14 P1 118.5(3)
C15 C14 H14 120.7
P2 C15 H15 120.6
C14 C15 P2 118.8(3)
C14 C15 H15 120.6
C17 C16 P2 120.9(3)
C17 C16 C21 118.4(4)
C21 C16 P2 120.4(3)
C16 C17 H17 120.1
C16 C17 C18 119.7(4)
C18 C17 H17 120.1
C17 C18 H18 119.5
C19 C18 C17 121.0(4)
C19 C18 H18 119.5
C18 C19 H19 120.2
C18 C19 C20 119.7(4)
C20 C19 H19 120.2
C19 C20 H20 120.3
C19 C20 C21 119.4(4)
C21 C20 H20 120.3
C16 C21 H21 119.1
C20 C21 C16 121.7(4)
C20 C21 H21 119.1
C23 C22 P2 120.9(3)
C27 C22 P2 120.8(3)
C27 C22 C23 118.1(4)
C22 C23 H23 119.2
C24 C23 C22 121.6(4)
C24 C23 H23 119.2
C23 C24 H24 120.4
C25 C24 C23 119.3(4)
C25 C24 H24 120.4
C24 C25 H25 120.2
C26 C25 C24 119.6(4)
C26 C25 H25 120.2
C25 C26 H26 119.5
C25 C26 C27 120.9(4)
C27 C26 H26 119.5
C22 C27 H27 119.8
C26 C27 C22 120.4(4)
C26 C27 H27 119.8
S1 C28 H28A 108.4
S1 C28 H28B 108.4
H28A C28 H28B 107.5
C29 C28 S1 115.6(3)
C29 C28 H28A 108.4
C29 C28 H28B 108.4
C28 C29 H29A 108.2
C28 C29 H29B 108.2
H29A C29 H29B 107.4
C30 C29 C28 116.3(3)
C30 C29 H29A 108.2
C30 C29 H29B 108.2
S2 C30 H30A 108.5
S2 C30 H30B 108.5
C29 C30 S2 115.2(3)
C29 C30 H30A 108.5
C29 C30 H30B 108.5
H30A C30 H30B 107.5
C32 C31 P3 121.3(3)
C32 C31 C36 119.7(4)
C36 C31 P3 118.5(3)
C31 C32 H32 119.9
C31 C32 C33 120.2(4)
C33 C32 H32 119.9
C32 C33 H33 120.0
C34 C33 C32 120.0(4)
C34 C33 H33 120.0
C33 C34 H34 119.8
C33 C34 C35 120.3(4)
C35 C34 H34 119.8
C34 C35 H35 119.9
C34 C35 C36 120.2(4)
C36 C35 H35 119.9
C31 C36 C35 119.5(4)
C31 C36 H36 120.2
C35 C36 H36 120.2
C38 C37 P3 118.4(3)
C38 C37 C42 119.4(4)
C42 C37 P3 122.2(3)
C37 C38 H38 119.6
C37 C38 C39 120.9(4)
C39 C38 H38 119.6
C38 C39 H39 120.2
C40 C39 C38 119.7(4)
C40 C39 H39 120.2
C39 C40 H40 120.0
C39 C40 C41 120.1(4)
C41 C40 H40 120.0
C40 C41 H41 119.8
C40 C41 C42 120.4(4)
C42 C41 H41 119.8
C37 C42 H42 120.2
C41 C42 C37 119.5(4)
C41 C42 H42 120.2
C44 C43 P4 121.9(3)
C48 C43 P4 117.7(3)
C48 C43 C44 119.9(4)
C43 C44 H44 120.1
C43 C44 C45 119.8(4)
C45 C44 H44 120.1
C44 C45 H45 119.8
C46 C45 C44 120.3(4)
C46 C45 H45 119.8
C45 C46 H46 120.1
C47 C46 C45 119.8(4)
C47 C46 H46 120.1
C46 C47 H47 119.9
C46 C47 C48 120.1(4)
C48 C47 H47 119.9
C43 C48 C47 120.0(4)
C43 C48 H48 120.0
C47 C48 H48 120.0
C50 C49 P4 118.6(3)
C50 C49 C54 119.6(4)
C54 C49 P4 121.8(3)
C49 C50 H50 119.8
C49 C50 C51 120.3(4)
C51 C50 H50 119.8
C50 C51 H51 119.9
C52 C51 C50 120.1(5)
C52 C51 H51 119.9
C51 C52 H52 120.1
C51 C52 C53 119.8(4)
C53 C52 H52 120.1
C52 C53 H53 119.7
C52 C53 C54 120.6(4)
C54 C53 H53 119.7
C49 C54 H54 120.2
C53 C54 C49 119.6(4)
C53 C54 H54 120.2
N1 C55 H55A 108.3
N1 C55 H55B 108.3
N1 C55 C56 115.9(4)
H55A C55 H55B 107.4
C56 C55 H55A 108.3
C56 C55 H55B 108.3
O2 C56 O3 125.0(4)
O2 C56 C55 122.4(4)
O3 C56 C55 112.5(4)
O3 C57 H57A 109.0
O3 C57 H57B 109.0
H57A C57 H57B 107.8
C58 C57 O3 113.0(6)
C58 C57 H57A 109.0
C58 C57 H57B 109.0
C57 C58 H58A 109.5
C57 C58 H58B 109.5
C57 C58 H58C 109.5
H58A C58 H58B 109.5
H58A C58 H58C 109.5
H58B C58 H58C 109.5
O4 C59 Fe2 179.9(4)
C61 C60 P5 120.5(3)
C61 C60 C65 118.1(4)
C65 C60 P5 121.3(3)
C60 C61 H61 119.5
C62 C61 C60 121.0(4)
C62 C61 H61 119.5
C61 C62 H62 119.8
C63 C62 C61 120.4(4)
C63 C62 H62 119.8
C62 C63 H63 120.2
C62 C63 C64 119.5(4)
C64 C63 H63 120.2
C63 C64 H64 119.5
C63 C64 C65 120.9(4)
C65 C64 H64 119.5
C60 C65 H65 120.0
C64 C65 C60 120.0(4)
C64 C65 H65 120.0
C67 C66 P5 120.1(3)
C67 C66 C71 118.6(4)
C71 C66 P5 121.1(3)
C66 C67 H67 119.8
C66 C67 C68 120.3(4)
C68 C67 H67 119.8
C67 C68 H68 120.0
C69 C68 C67 119.9(5)
C69 C68 H68 120.0
C68 C69 H69 119.7
C70 C69 C68 120.5(4)
C70 C69 H69 119.7
C69 C70 H70 119.8
C69 C70 C71 120.4(4)
C71 C70 H70 119.8
C66 C71 H71 119.9
C70 C71 C66 120.2(4)
C70 C71 H71 119.9
P5 C72 H72 120.9
C73 C72 P5 118.2(3)
C73 C72 H72 120.9
P6 C73 H73 120.5
C72 C73 P6 119.0(3)
C72 C73 H73 120.5
C75 C74 P6 121.0(4)
C79 C74 P6 119.6(3)
C79 C74 C75 119.1(4)
C74 C75 H75 120.4
C74 C75 C76 119.2(5)
C76 C75 H75 120.4
C75 C76 H76 119.9
C77 C76 C75 120.2(5)
C77 C76 H76 119.9
C76 C77 H77 119.6
C76 C77 C78 120.8(5)
C78 C77 H77 119.6
C77 C78 H78 119.5
C77 C78 C79 120.9(6)
C79 C78 H78 119.5
C74 C79 H79 120.2
C78 C79 C74 119.7(5)
C78 C79 H79 120.2
C81 C80 P6 120.7(3)
C85 C80 P6 119.9(3)
C85 C80 C81 119.3(4)
C80 C81 H81 120.1
C82 C81 C80 119.7(5)
C82 C81 H81 120.1
C81 C82 H82 120.0
C83 C82 C81 120.1(4)
C83 C82 H82 120.0
C82 C83 H83 119.8
C84 C83 C82 120.4(4)
C84 C83 H83 119.8
C83 C84 H84 119.8
C83 C84 C85 120.4(5)
C85 C84 H84 119.8
C80 C85 C84 119.9(4)
C80 C85 H85 120.0
C84 C85 H85 120.0
S3 C86 H86A 108.3
S3 C86 H86B 108.3
H86A C86 H86B 107.4
C87 C86 S3 115.8(3)
C87 C86 H86A 108.3
C87 C86 H86B 108.3
C86 C87 H87A 108.1
C86 C87 H87B 108.1
C86 C87 C88 116.8(3)
H87A C87 H87B 107.3
C88 C87 H87A 108.1
C88 C87 H87B 108.1
S4 C88 H88A 108.4
S4 C88 H88B 108.4
C87 C88 S4 115.6(3)
C87 C88 H88A 108.4
C87 C88 H88B 108.4
H88A C88 H88B 107.4
C90 C89 P7 118.6(3)
C90 C89 C94 119.5(4)
C94 C89 P7 121.8(3)
C89 C90 H90 120.0
C89 C90 C91 120.0(4)
C91 C90 H90 120.0
C90 C91 H91 120.1
C92 C91 C90 119.8(4)
C92 C91 H91 120.1
C91 C92 H92 119.8
C93 C92 C91 120.4(4)
C93 C92 H92 119.8
C92 C93 H93 120.0
C92 C93 C94 120.0(4)
C94 C93 H93 120.0
C89 C94 C93 120.3(4)
C89 C94 H94 119.8
C93 C94 H94 119.8
C96 C95 P7 118.3(3)
C96 C95 C100 119.2(4)
C100 C95 P7 121.6(3)
C95 C96 H96 119.8
C97 C96 C95 120.4(4)
C97 C96 H96 119.8
C96 C97 H97 119.9
C98 C97 C96 120.1(4)
C98 C97 H97 119.9
C97 C98 H98 119.9
C97 C98 C99 120.2(4)
C99 C98 H98 119.9
C98 C99 H99 119.8
C98 C99 C100 120.3(4)
C100 C99 H99 119.8
C95 C100 H100 120.1
C99 C100 C95 119.8(4)
C99 C100 H100 120.1
C102 C101 P8 122.1(3)
C106 C101 P8 117.1(3)
C106 C101 C102 120.2(4)
C101 C102 H102 120.5
C103 C102 C101 118.9(4)
C103 C102 H102 120.5
C102 C103 H103 119.9
C104 C103 C102 120.1(5)
C104 C103 H103 119.9
C103 C104 H104 119.3
C103 C104 C105 121.3(4)
C105 C104 H104 119.3
C104 C105 H105 120.4
C104 C105 C106 119.1(5)
C106 C105 H105 120.4
C101 C106 H106 119.9
C105 C106 C101 120.3(5)
C105 C106 H106 119.9
C108 C107 P8 122.6(3)
C112 C107 P8 118.0(3)
C112 C107 C108 119.3(4)
C107 C108 H108 119.9
C109 C108 C107 120.1(4)
C109 C108 H108 119.9
C108 C109 H109 120.2
C110 C109 C108 119.6(4)
C110 C109 H109 120.2
C109 C110 H110 119.7
C111 C110 C109 120.7(4)
C111 C110 H110 119.7
C110 C111 H111 119.7
C110 C111 C112 120.5(4)
C112 C111 H111 119.7
C107 C112 H112 120.2
C111 C112 C107 119.7(4)
C111 C112 H112 120.2
N2 C113 H11A 108.4
N2 C113 H11B 108.4
N2 C113 C114 115.4(3)
H11A C113 H11B 107.5
C114 C113 H11A 108.4
C114 C113 H11B 108.4
O5 C114 O6 126.2(4)
O5 C114 C113 121.2(4)
O6 C114 C113 112.6(3)
O6 C115 H11C 109.7
O6 C115 H11D 109.7
H11C C115 H11D 108.2
C116 C115 O6 110.0(5)
C116 C115 H11C 109.7
C116 C115 H11D 109.7
C115 C116 H11E 109.5
C115 C116 H11F 109.5
C115 C116 H11G 109.5
H11E C116 H11F 109.5
H11E C116 H11G 109.5
H11F C116 H11G 109.5
F2 B1 F1 107.6(6)
F2 B1 F4 108.6(4)
F3 B1 F1 111.5(5)
F3 B1 F2 106.8(5)
F3 B1 F4 111.8(6)
F4 B1 F1 110.4(5)
F5 B2 F7 107.8(5)
F5 B2 F8 108.8(5)
F6 B2 F5 113.4(5)
F6 B2 F7 113.2(5)
F6 B2 F8 107.3(5)
F7 B2 F8 106.0(5)

loop_
_geom_bond_atom_site_label_1
_geom_bond_atom_site_label_2
_geom_bond_distance
Fe1 Ni1 2.9674(10)
Fe1 Cl1 2.3582(11)
Fe1 P1 2.2335(12)
Fe1 P2 2.2171(16)
Fe1 S1 2.3066(16)
Fe1 S2 2.3274(11)
Fe1 C1 1.736(4)
Fe2 Cl2 2.3575(11)
Fe2 P5 2.2186(16)
Fe2 P6 2.2299(11)
Fe2 S3 2.3282(11)
Fe2 S4 2.3021(16)
Fe2 C59 1.737(4)
Ni1 Cl1 2.5895(12)
Ni1 P3 2.1401(11)
Ni1 P4 2.1418(15)
Ni1 S1 2.2439(11)
Ni1 S2 2.2424(14)
Ni2 Cl2 2.5949(16)
Ni2 P7 2.1437(14)
Ni2 P8 2.1469(12)
Ni2 S3 2.2406(12)
Ni2 S4 2.2422(12)
P1 C2 1.838(4)
P1 C8 1.827(4)
P1 C14 1.816(4)
P2 C15 1.814(4)
P2 C16 1.828(4)
P2 C22 1.827(4)
P3 P4 2.5882(17)
P3 N1 1.700(3)
P3 C31 1.824(4)
P3 C37 1.806(4)
P4 N1 1.703(3)
P4 C43 1.809(4)
P4 C49 1.819(4)
P5 C60 1.830(4)
P5 C66 1.825(4)
P5 C72 1.827(4)
P6 C73 1.819(4)
P6 C74 1.834(4)
P6 C80 1.828(4)
P7 P8 2.5805(16)
P7 N2 1.706(3)
P7 C89 1.812(4)
P7 C95 1.800(4)
P8 N2 1.709(3)
P8 C101 1.814(4)
P8 C107 1.799(4)
S1 C28 1.837(4)
S2 C30 1.841(4)
S3 C86 1.836(4)
S4 C88 1.832(4)
O1 C1 1.156(4)
O2 C56 1.215(5)
O3 C56 1.306(6)
O3 C57 1.421(6)
O4 C59 1.156(4)
O5 C114 1.222(5)
O6 C114 1.298(5)
O6 C115 1.476(6)
N1 C55 1.461(5)
N2 C113 1.463(5)
C2 C3 1.378(6)
C2 C7 1.394(6)
C3 H3 0.9500
C3 C4 1.396(6)
C4 H4 0.9500
C4 C5 1.372(6)
C5 H5 0.9500
C5 C6 1.358(7)
C6 H6 0.9500
C6 C7 1.416(6)
C7 H7 0.9500
C8 C9 1.377(6)
C8 C13 1.401(6)
C9 H9 0.9500
C9 C10 1.402(6)
C10 H10 0.9500
C10 C11 1.412(7)
C11 H11 0.9500
C11 C12 1.344(7)
C12 H12 0.9500
C12 C13 1.387(6)
C13 H13 0.9500
C14 H14 0.9500
C14 C15 1.311(5)
C15 H15 0.9500
C16 C17 1.382(5)
C16 C21 1.398(6)
C17 H17 0.9500
C17 C18 1.403(6)
C18 H18 0.9500
C18 C19 1.377(7)
C19 H19 0.9500
C19 C20 1.382(6)
C20 H20 0.9500
C20 C21 1.383(6)
C21 H21 0.9500
C22 C23 1.396(6)
C22 C27 1.386(5)
C23 H23 0.9500
C23 C24 1.388(6)
C24 H24 0.9500
C24 C25 1.387(6)
C25 H25 0.9500
C25 C26 1.381(7)
C26 H26 0.9500
C26 C27 1.386(6)
C27 H27 0.9500
C28 H28A 0.9900
C28 H28B 0.9900
C28 C29 1.535(5)
C29 H29A 0.9900
C29 H29B 0.9900
C29 C30 1.521(5)
C30 H30A 0.9900
C30 H30B 0.9900
C31 C32 1.389(6)
C31 C36 1.393(5)
C32 H32 0.9500
C32 C33 1.394(6)
C33 H33 0.9500
C33 C34 1.378(6)
C34 H34 0.9500
C34 C35 1.381(6)
C35 H35 0.9500
C35 C36 1.399(6)
C36 H36 0.9500
C37 C38 1.383(6)
C37 C42 1.400(5)
C38 H38 0.9500
C38 C39 1.386(6)
C39 H39 0.9500
C39 C40 1.384(6)
C40 H40 0.9500
C40 C41 1.385(6)
C41 H41 0.9500
C41 C42 1.390(5)
C42 H42 0.9500
C43 C44 1.393(5)
C43 C48 1.383(5)
C44 H44 0.9500
C44 C45 1.393(5)
C45 H45 0.9500
C45 C46 1.387(6)
C46 H46 0.9500
C46 C47 1.385(6)
C47 H47 0.9500
C47 C48 1.399(5)
C48 H48 0.9500
C49 C50 1.384(6)
C49 C54 1.391(6)
C50 H50 0.9500
C50 C51 1.393(6)
C51 H51 0.9500
C51 C52 1.375(6)
C52 H52 0.9500
C52 C53 1.384(6)
C53 H53 0.9500
C53 C54 1.389(6)
C54 H54 0.9500
C55 H55A 0.9900
C55 H55B 0.9900
C55 C56 1.512(6)
C57 H57A 0.9900
C57 H57B 0.9900
C57 C58 1.410(7)
C58 H58A 0.9800
C58 H58B 0.9800
C58 H58C 0.9800
C60 C61 1.397(5)
C60 C65 1.407(5)
C61 H61 0.9500
C61 C62 1.387(6)
C62 H62 0.9500
C62 C63 1.374(6)
C63 H63 0.9500
C63 C64 1.382(6)
C64 H64 0.9500
C64 C65 1.391(6)
C65 H65 0.9500
C66 C67 1.389(6)
C66 C71 1.401(6)
C67 H67 0.9500
C67 C68 1.399(6)
C68 H68 0.9500
C68 C69 1.379(7)
C69 H69 0.9500
C69 C70 1.362(7)
C70 H70 0.9500
C70 C71 1.393(6)
C71 H71 0.9500
C72 H72 0.9500
C72 C73 1.317(6)
C73 H73 0.9500
C74 C75 1.401(6)
C74 C79 1.386(7)
C75 H75 0.9500
C75 C76 1.411(7)
C76 H76 0.9500
C76 C77 1.342(8)
C77 H77 0.9500
C77 C78 1.365(8)
C78 H78 0.9500
C78 C79 1.382(7)
C79 H79 0.9500
C80 C81 1.399(6)
C80 C85 1.377(6)
C81 H81 0.9500
C81 C82 1.398(6)
C82 H82 0.9500
C82 C83 1.369(7)
C83 H83 0.9500
C83 C84 1.366(6)
C84 H84 0.9500
C84 C85 1.400(6)
C85 H85 0.9500
C86 H86A 0.9900
C86 H86B 0.9900
C86 C87 1.515(5)
C87 H87A 0.9900
C87 H87B 0.9900
C87 C88 1.529(5)
C88 H88A 0.9900
C88 H88B 0.9900
C89 C90 1.374(6)
C89 C94 1.375(6)
C90 H90 0.9500
C90 C91 1.399(6)
C91 H91 0.9500
C91 C92 1.373(7)
C92 H92 0.9500
C92 C93 1.360(7)
C93 H93 0.9500
C93 C94 1.392(6)
C94 H94 0.9500
C95 C96 1.398(6)
C95 C100 1.399(5)
C96 H96 0.9500
C96 C97 1.382(6)
C97 H97 0.9500
C97 C98 1.379(6)
C98 H98 0.9500
C98 C99 1.385(6)
C99 H99 0.9500
C99 C100 1.386(6)
C100 H100 0.9500
C101 C102 1.401(6)
C101 C106 1.389(6)
C102 H102 0.9500
C102 C103 1.391(6)
C103 H103 0.9500
C103 C104 1.379(7)
C104 H104 0.9500
C104 C105 1.380(7)
C105 H105 0.9500
C105 C106 1.389(6)
C106 H106 0.9500
C107 C108 1.410(5)
C107 C112 1.397(5)
C108 H108 0.9500
C108 C109 1.391(6)
C109 H109 0.9500
C109 C110 1.389(6)
C110 H110 0.9500
C110 C111 1.375(6)
C111 H111 0.9500
C111 C112 1.394(6)
C112 H112 0.9500
C113 H11A 0.9900
C113 H11B 0.9900
C113 C114 1.539(6)
C115 H11C 0.9900
C115 H11D 0.9900
C115 C116 1.363(8)
C116 H11E 0.9800
C116 H11F 0.9800
C116 H11G 0.9800
B1 F1 1.384(7)
B1 F2 1.372(7)
B1 F3 1.367(7)
B1 F4 1.375(6)
B2 F5 1.363(7)
B2 F6 1.332(7)
B2 F7 1.376(6)
B2 F8 1.378(6)

loop_
_geom_torsion_atom_site_label_1
_geom_torsion_atom_site_label_2
_geom_torsion_atom_site_label_3
_geom_torsion_atom_site_label_4
_geom_torsion
Fe1 P1 C2 C3 35.7(4)
Fe1 P1 C2 C7 -144.8(3)
Fe1 P1 C8 C9 -74.8(3)
Fe1 P1 C8 C13 98.5(4)
Fe1 P1 C14 C15 0.2(4)
Fe1 P2 C15 C14 -3.3(4)
Fe1 P2 C16 C17 -101.8(3)
Fe1 P2 C16 C21 72.0(4)
Fe1 P2 C22 C23 115.3(3)
Fe1 P2 C22 C27 -59.7(4)
Fe1 S1 C28 C29 -69.0(3)
Fe1 S2 C30 C29 69.2(3)
Fe2 P5 C60 C61 52.2(4)
Fe2 P5 C60 C65 -124.2(3)
Fe2 P5 C66 C67 -75.3(4)
Fe2 P5 C66 C71 99.8(3)
Fe2 P5 C72 C73 3.5(4)
Fe2 P6 C73 C72 -3.6(4)
Fe2 P6 C74 C75 -104.3(3)
Fe2 P6 C74 C79 69.1(3)
Fe2 P6 C80 C81 136.9(3)
Fe2 P6 C80 C85 -42.6(4)
Fe2 S3 C86 C87 -69.1(3)
Fe2 S4 C88 C87 69.1(3)
Ni1 P3 N1 P4 7.53(14)
Ni1 P3 N1 C55 -178.6(3)
Ni1 P3 C31 C32 79.1(3)
Ni1 P3 C31 C36 -93.3(3)
Ni1 P3 C37 C38 7.2(4)
Ni1 P3 C37 C42 -173.6(2)
Ni1 P4 N1 P3 -7.52(14)
Ni1 P4 N1 C55 178.6(3)
Ni1 P4 C43 C44 -85.0(3)
Ni1 P4 C43 C48 87.4(3)
Ni1 P4 C49 C50 17.7(4)
Ni1 P4 C49 C54 -162.9(3)
Ni1 S1 C28 C29 16.0(3)
Ni1 S2 C30 C29 -15.4(3)
Ni2 P7 N2 P8 8.29(13)
Ni2 P7 N2 C113 -177.9(3)
Ni2 P7 C89 C90 -13.9(4)
Ni2 P7 C89 C94 166.8(3)
Ni2 P7 C95 C96 -88.2(3)
Ni2 P7 C95 C100 80.8(3)
Ni2 P8 N2 P7 -8.27(13)
Ni2 P8 N2 C113 177.9(3)
Ni2 P8 C101 C102 -81.3(3)
Ni2 P8 C101 C106 89.9(3)
Ni2 P8 C107 C108 175.1(3)
Ni2 P8 C107 C112 -4.5(4)
Ni2 S3 C86 C87 16.3(3)
Ni2 S4 C88 C87 -17.0(3)
P1 C2 C3 C4 178.3(3)
P1 C2 C7 C6 -178.5(3)
P1 C8 C9 C10 173.3(3)
P1 C8 C13 C12 -173.6(3)
P1 C14 C15 P2 2.0(5)
P2 C16 C17 C18 176.7(3)
P2 C16 C21 C20 -176.4(4)
P2 C22 C23 C24 -176.4(3)
P2 C22 C27 C26 178.0(4)
P3 P4 N1 C55 -173.9(4)
P3 P4 C43 C44 -23.9(4)
P3 P4 C43 C48 148.5(2)
P3 P4 C49 C50 -46.7(4)
P3 P4 C49 C54 132.7(3)
P3 N1 C55 C56 -74.0(5)
P3 C31 C32 C33 -173.4(3)
P3 C31 C36 C35 174.0(3)
P3 C37 C38 C39 179.8(3)
P3 C37 C42 C41 179.5(3)
P4 P3 N1 C55 173.9(4)
P4 P3 C31 C32 17.0(4)
P4 P3 C31 C36 -155.3(2)
P4 P3 C37 C38 71.2(3)
P4 P3 C37 C42 -109.5(3)
P4 N1 C55 C56 98.1(4)
P4 C43 C44 C45 170.8(3)
P4 C43 C48 C47 -172.3(3)
P4 C49 C50 C51 178.4(3)
P4 C49 C54 C53 -179.3(3)
P5 C60 C61 C62 -179.1(3)
P5 C60 C65 C64 178.0(3)
P5 C66 C67 C68 176.7(4)
P5 C66 C71 C70 -176.9(3)
P5 C72 C73 P6 0.1(5)
P6 C74 C75 C76 174.1(3)
P6 C74 C79 C78 -173.7(3)
P6 C80 C81 C82 177.6(4)
P6 C80 C85 C84 -178.8(4)
P7 P8 N2 C113 -173.8(4)
P7 P8 C101 C102 -19.4(4)
P7 P8 C101 C106 151.8(3)
P7 P8 C107 C108 111.0(3)
P7 P8 C107 C112 -68.6(3)
P7 N2 C113 C114 -99.7(4)
P7 C89 C90 C91 -178.7(4)
P7 C89 C94 C93 179.1(4)
P7 C95 C96 C97 169.4(3)
P7 C95 C100 C99 -168.5(3)
P8 P7 N2 C113 173.8(4)
P8 P7 C89 C90 50.5(4)
P8 P7 C89 C94 -128.7(3)
P8 P7 C95 C96 -149.6(3)
P8 P7 C95 C100 19.5(4)
P8 N2 C113 C114 72.2(5)
P8 C101 C102 C103 171.8(3)
P8 C101 C106 C105 -171.8(3)
P8 C107 C108 C109 -177.9(3)
P8 C107 C112 C111 179.4(3)
S1 C28 C29 C30 59.8(4)
S3 C86 C87 C88 58.5(4)
N1 P3 C31 C32 -24.3(3)
N1 P3 C31 C36 163.4(3)
N1 P3 C37 C38 115.2(3)
N1 P3 C37 C42 -65.6(3)
N1 P4 C43 C44 18.1(4)
N1 P4 C43 C48 -169.5(3)
N1 P4 C49 C50 -90.5(3)
N1 P4 C49 C54 88.9(4)
N1 C55 C56 O2 145.4(4)
N1 C55 C56 O3 -36.7(5)
N2 P7 C89 C90 94.8(4)
N2 P7 C89 C94 -84.5(4)
N2 P7 C95 C96 168.2(3)
N2 P7 C95 C100 -22.7(4)
N2 P8 C101 C102 22.6(4)
N2 P8 C101 C106 -166.2(3)
N2 P8 C107 C108 66.9(3)
N2 P8 C107 C112 -112.7(3)
N2 C113 C114 O5 -144.2(4)
N2 C113 C114 O6 36.4(5)
C2 P1 C8 C9 59.8(4)
C2 P1 C8 C13 -126.8(4)
C2 P1 C14 C15 -131.2(3)
C2 C3 C4 C5 0.1(7)
C3 C2 C7 C6 1.0(6)
C3 C4 C5 C6 1.4(7)
C4 C5 C6 C7 -1.6(7)
C5 C6 C7 C2 0.4(6)
C7 C2 C3 C4 -1.3(6)
C8 P1 C2 C3 -94.3(3)
C8 P1 C2 C7 85.3(4)
C8 P1 C14 C15 120.6(3)
C8 C9 C10 C11 0.8(6)
C9 C8 C13 C12 -0.3(7)
C9 C10 C11 C12 -1.2(7)
C10 C11 C12 C13 0.9(7)
C11 C12 C13 C8 -0.1(7)
C13 C8 C9 C10 -0.1(6)
C14 P1 C2 C3 158.4(3)
C14 P1 C2 C7 -22.1(4)
C14 P1 C8 C9 169.1(3)
C14 P1 C8 C13 -17.6(4)
C15 P2 C16 C17 15.4(4)
C15 P2 C16 C21 -170.8(3)
C15 P2 C22 C23 -5.5(4)
C15 P2 C22 C27 179.6(3)
C16 P2 C15 C14 -124.0(3)
C16 P2 C22 C23 -114.3(3)
C16 P2 C22 C27 70.7(4)
C16 C17 C18 C19 -1.3(7)
C17 C16 C21 C20 -2.5(7)
C17 C18 C19 C20 -0.7(7)
C18 C19 C20 C21 1.0(7)
C19 C20 C21 C16 0.6(7)
C21 C16 C17 C18 2.9(6)
C22 P2 C15 C14 125.7(3)
C22 P2 C16 C17 123.7(3)
C22 P2 C16 C21 -62.6(4)
C22 C23 C24 C25 -0.4(7)
C23 C22 C27 C26 2.9(6)
C23 C24 C25 C26 0.6(7)
C24 C25 C26 C27 1.0(7)
C25 C26 C27 C22 -2.8(7)
C27 C22 C23 C24 -1.4(6)
C28 C29 C30 S2 -60.0(4)
C31 P3 N1 P4 126.73(16)
C31 P3 N1 C55 -59.4(4)
C31 P3 C37 C38 -127.3(3)
C31 P3 C37 C42 52.0(3)
C31 C32 C33 C34 0.4(6)
C32 C31 C36 C35 1.6(5)
C32 C33 C34 C35 0.1(6)
C33 C34 C35 C36 0.3(6)
C34 C35 C36 C31 -1.2(6)
C36 C31 C32 C33 -1.2(5)
C37 P3 N1 P4 -118.30(18)
C37 P3 N1 C55 55.6(4)
C37 P3 C31 C32 -143.6(3)
C37 P3 C31 C36 44.0(3)
C37 C38 C39 C40 0.5(7)
C38 C37 C42 C41 -1.2(5)
C38 C39 C40 C41 -0.9(7)
C39 C40 C41 C42 0.3(6)
C40 C41 C42 C37 0.8(6)
C42 C37 C38 C39 0.6(6)
C43 P4 N1 P3 -125.40(17)
C43 P4 N1 C55 60.7(4)
C43 P4 C49 C50 150.6(3)
C43 P4 C49 C54 -30.0(4)
C43 C44 C45 C46 1.7(6)
C44 C43 C48 C47 0.3(6)
C44 C45 C46 C47 -0.9(6)
C45 C46 C47 C48 -0.2(6)
C46 C47 C48 C43 0.5(6)
C48 C43 C44 C45 -1.4(6)
C49 P4 N1 P3 118.94(18)
C49 P4 N1 C55 -54.9(4)
C49 P4 C43 C44 138.1(3)
C49 P4 C43 C48 -49.5(3)
C49 C50 C51 C52 1.1(7)
C50 C49 C54 C53 0.1(6)
C50 C51 C52 C53 -0.2(7)
C51 C52 C53 C54 -0.7(7)
C52 C53 C54 C49 0.8(7)
C54 C49 C50 C51 -1.0(6)
C56 O3 C57 C58 -133.6(7)
C57 O3 C56 O2 4.0(7)
C57 O3 C56 C55 -173.8(5)
C60 P5 C66 C67 59.1(4)
C60 P5 C66 C71 -125.9(3)
C60 P5 C72 C73 -126.2(3)
C60 C61 C62 C63 2.8(7)
C61 C60 C65 C64 1.4(6)
C61 C62 C63 C64 -1.9(7)
C62 C63 C64 C65 0.8(7)
C63 C64 C65 C60 -0.6(6)
C65 C60 C61 C62 -2.5(6)
C66 P5 C60 C61 -78.2(3)
C66 P5 C60 C65 105.4(3)
C66 P5 C72 C73 124.5(3)
C66 C67 C68 C69 0.5(7)
C67 C66 C71 C70 -1.8(6)
C67 C68 C69 C70 -2.4(7)
C68 C69 C70 C71 2.1(7)
C69 C70 C71 C66 0.0(7)
C71 C66 C67 C68 1.5(6)
C72 P5 C60 C61 173.5(3)
C72 P5 C60 C65 -2.9(4)
C72 P5 C66 C67 167.8(3)
C72 P5 C66 C71 -17.1(4)
C73 P6 C74 C75 12.3(4)
C73 P6 C74 C79 -174.3(3)
C73 P6 C80 C81 15.3(4)
C73 P6 C80 C85 -164.2(4)
C74 P6 C73 C72 -124.8(3)
C74 P6 C80 C81 -93.1(4)
C74 P6 C80 C85 87.4(4)
C74 C75 C76 C77 -0.9(7)
C75 C74 C79 C78 -0.2(6)
C75 C76 C77 C78 0.8(8)
C76 C77 C78 C79 -0.4(8)
C77 C78 C79 C74 0.1(7)
C79 C74 C75 C76 0.6(6)
C80 P6 C73 C72 126.6(3)
C80 P6 C74 C75 121.5(3)
C80 P6 C74 C79 -65.1(4)
C80 C81 C82 C83 1.5(7)
C81 C80 C85 C84 1.7(7)
C81 C82 C83 C84 1.1(8)
C82 C83 C84 C85 -2.3(8)
C83 C84 C85 C80 0.8(8)
C85 C80 C81 C82 -2.9(7)
C86 C87 C88 S4 -58.1(4)
C89 P7 N2 P8 -118.21(18)
C89 P7 N2 C113 55.6(4)
C89 P7 C95 C96 48.7(4)
C89 P7 C95 C100 -142.2(3)
C89 C90 C91 C92 -0.5(8)
C90 C89 C94 C93 -0.1(7)
C90 C91 C92 C93 0.1(8)
C91 C92 C93 C94 0.4(8)
C92 C93 C94 C89 -0.4(7)
C94 C89 C90 C91 0.5(7)
C95 P7 N2 P8 126.02(17)
C95 P7 N2 C113 -60.1(4)
C95 P7 C89 C90 -146.9(3)
C95 P7 C89 C94 33.9(4)
C95 C96 C97 C98 -0.6(7)
C96 C95 C100 C99 0.4(6)
C96 C97 C98 C99 0.5(7)
C97 C98 C99 C100 0.0(6)
C98 C99 C100 C95 -0.5(6)
C100 C95 C96 C97 0.1(6)
C101 P8 N2 P7 -127.14(17)
C101 P8 N2 C113 59.0(4)
C101 P8 C107 C108 -51.1(4)
C101 P8 C107 C112 129.3(3)
C101 C102 C103 C104 -0.4(6)
C102 C101 C106 C105 -0.4(6)
C102 C103 C104 C105 -0.6(7)
C103 C104 C105 C106 1.0(7)
C104 C105 C106 C101 -0.5(7)
C106 C101 C102 C103 0.9(6)
C107 P8 N2 P7 117.87(17)
C107 P8 N2 C113 -56.0(4)
C107 P8 C101 C102 141.6(3)
C107 P8 C101 C106 -47.2(3)
C107 C108 C109 C110 -1.4(6)
C108 C107 C112 C111 -0.2(6)
C108 C109 C110 C111 -0.4(6)
C109 C110 C111 C112 1.8(7)
C110 C111 C112 C107 -1.5(6)
C112 C107 C108 C109 1.7(6)
C114 O6 C115 C116 162.1(6)
C115 O6 C114 O5 0.1(7)
C115 O6 C114 C113 179.5(4)
